data_4085246
loop_
_publ_author_name
'Goodwin, Conrad A. P.'
'Joslin, Kristian C.'
'Lockyer, Selena J.'
'Formanuik, Alasdair'
'Morris, Gareth A.'
'Ortu, Fabrizio'
'Vitorica-Yrezabal, I\~nigo. J.'
'Mills, David P.'

_publ_section_title
;
 Homoleptic Trigonal Planar Lanthanide Complexes Stabilized by Superbulky
 Silylamide Ligands
;
_journal_issue 11
_journal_name_full Organometallics
_journal_page_first 2314
_journal_paper_doi 10.1021/om501123e
_journal_volume 34
_journal_year 2015
_chemical_formula_moiety 'C24 H60 K2 N2 Si4'
_chemical_formula_sum 'C24 H60 K2 N2 Si4'
_chemical_formula_weight 567.30
_space_group_crystal_system triclinic
_space_group_IT_number 2
_space_group_name_Hall '-P 1'
_space_group_name_H-M_alt 'P -1'
_symmetry_space_group_name_Hall '-P 1'
_symmetry_space_group_name_H-M 'P -1'
_atom_sites_solution_hydrogens geom
_audit_creation_date 2014-09-30
_audit_creation_method
;
Olex2 1.2
(compiled 2014.09.19 svn.r3010 for OlexSys, GUI svn.r4874)
;
_cell_angle_alpha 89.235(14)
_cell_angle_beta 89.606(14)
_cell_angle_gamma 69.549(16)
_cell_formula_units_Z 2
_cell_length_a 10.3328(18)
_cell_length_b 11.995(2)
_cell_length_c 15.134(3)
_cell_measurement_reflns_used 809
_cell_measurement_temperature 150.01(13)
_cell_measurement_theta_max 22.0290
_cell_measurement_theta_min 3.4880
_cell_volume 1757.4(6)
_computing_cell_refinement
;
CrysAlisPro, Agilent Technologies,
Version 1.171.37.33 (release 27-03-2014 CrysAlis171 .NET)
(compiled Mar 27 2014,17:12:48)
;
_computing_data_collection
;
CrysAlisPro, Agilent Technologies,
Version 1.171.37.33 (release 27-03-2014 CrysAlis171 .NET)
(compiled Mar 27 2014,17:12:48)
;
_computing_data_reduction
;
CrysAlisPro, Agilent Technologies,
Version 1.171.37.33 (release 27-03-2014 CrysAlis171 .NET)
(compiled Mar 27 2014,17:12:48)
;
_computing_molecular_graphics 'Olex2 (Dolomanov et al., 2009)'
_computing_publication_material 'Olex2 (Dolomanov et al., 2009)'
_computing_structure_refinement 'ShelXL (Sheldrick, 2008)'
_diffrn_ambient_environment N~2~
_diffrn_ambient_temperature 150.01(13)
_diffrn_detector 'CCD plate'
_diffrn_detector_area_resol_mean 8.0714
_diffrn_detector_type Eos
_diffrn_measured_fraction_theta_full 0.983
_diffrn_measured_fraction_theta_max 0.883
_diffrn_measurement_details
;
  1 omega  -82.00   31.00   1.0000  210.0000
omega____ theta____ kappa____ phi______ frames
    -      -20.7892  -19.0000   90.0000 113

  2 omega  -12.00   94.00   1.0000  210.0000
omega____ theta____ kappa____ phi______ frames
    -       21.3360   77.0000   60.0000 106

  3 omega  -20.00   60.00   1.0000  210.0000
omega____ theta____ kappa____ phi______ frames
    -       21.3360  -99.0000  -60.0000 80

  4 omega   17.00   65.00   1.0000  210.0000
omega____ theta____ kappa____ phi______ frames
    -       21.3360  -99.0000 -180.0000 48
;
_diffrn_measurement_device 'four-circle diffractometer'
_diffrn_measurement_device_type 'SuperNova, Single source at offset, Eos'
_diffrn_measurement_method '\w scans'
_diffrn_orient_matrix_UB_11 -0.0725014000
_diffrn_orient_matrix_UB_12 0.0226419000
_diffrn_orient_matrix_UB_13 -0.0065901000
_diffrn_orient_matrix_UB_21 -0.0059190000
_diffrn_orient_matrix_UB_22 -0.0500280000
_diffrn_orient_matrix_UB_23 0.0228350000
_diffrn_orient_matrix_UB_31 -0.0086771000
_diffrn_orient_matrix_UB_32 0.0311171000
_diffrn_orient_matrix_UB_33 0.0403981000
_diffrn_radiation_monochromator mirror
_diffrn_radiation_probe x-ray
_diffrn_radiation_type MoK\a
_diffrn_radiation_wavelength 0.71073
_diffrn_reflns_av_R_equivalents 0.0979
_diffrn_reflns_av_unetI/netI 0.2576
_diffrn_reflns_Laue_measured_fraction_full 0.915
_diffrn_reflns_Laue_measured_fraction_max 0.976
_diffrn_reflns_limit_h_max 11
_diffrn_reflns_limit_h_min -12
_diffrn_reflns_limit_k_max 14
_diffrn_reflns_limit_k_min -12
_diffrn_reflns_limit_l_max 18
_diffrn_reflns_limit_l_min -18
_diffrn_reflns_number 9612
_diffrn_reflns_point_group_measured_fraction_full 0.915
_diffrn_reflns_point_group_measured_fraction_max 0.976
_diffrn_reflns_theta_full 26.000
_diffrn_reflns_theta_max 25.404
_diffrn_reflns_theta_min 3.222
_diffrn_source 'SuperNova (Mo) X-ray Source'
_exptl_absorpt_coefficient_mu 0.420
_exptl_absorpt_correction_T_max 1.00000
_exptl_absorpt_correction_T_min 0.73084
_exptl_absorpt_correction_type multi-scan
_exptl_absorpt_process_details
;
CrysAlisPro, Agilent Technologies,
Version 1.171.37.33 (release 27-03-2014 CrysAlis171 .NET)
(compiled Mar 27 2014,17:12:48)
Empirical absorption correction using spherical harmonics,
 implemented in SCALE3 ABSPACK scaling algorithm.
;
_exptl_crystal_colour 'clear light colourless'
_exptl_crystal_colour_lustre clear
_exptl_crystal_colour_modifier light
_exptl_crystal_colour_primary colourless
_exptl_crystal_density_diffrn 1.072
_exptl_crystal_description
;
;
_exptl_crystal_F_000 624
_exptl_crystal_size_max 0.17
_exptl_crystal_size_mid 0.15
_exptl_crystal_size_min 0.06
_refine_diff_density_max 0.444
_refine_diff_density_min -0.490
_refine_diff_density_rms 0.098
_refine_ls_extinction_method none
_refine_ls_goodness_of_fit_ref 1.025
_refine_ls_hydrogen_treatment constr
_refine_ls_matrix_type full
_refine_ls_number_parameters 289
_refine_ls_number_reflns 6334
_refine_ls_number_restraints 0
_refine_ls_restrained_S_all 1.025
_refine_ls_R_factor_all 0.2429
_refine_ls_R_factor_gt 0.1135
_refine_ls_shift/su_max 0.030
_refine_ls_shift/su_mean 0.003
_refine_ls_structure_factor_coef Fsqd
_refine_ls_weighting_details 'w=1/[\s^2^(Fo^2^)+(0.0668P)^2^+4.3415P] where P=(Fo^2^+2Fc^2^)/3'
_refine_ls_weighting_scheme calc
_refine_ls_wR_factor_gt 0.2235
_refine_ls_wR_factor_ref 0.2831
_reflns_Friedel_coverage 0.000
_reflns_number_gt 2554
_reflns_number_total 6334
_reflns_threshold_expression 'I > 2\s(I)'
_cod_data_source_file om501123e_si_002.cif
_cod_data_source_block 4
_cod_depositor_comments 'Adding full bibliography for 4085243--4085254.cif.'
_cod_database_code 4085246
_manchester_internal_archive_date 07/08/14
_manchester_internal_coll_client CAPG/DPM
_manchester_internal_coll_date 10/02/2014
_manchester_internal_coll_frame_method '\w scans'
_manchester_internal_coll_frame_time 210s
_manchester_internal_coll_frame_width 1
_manchester_internal_coll_name adpm22
_manchester_internal_coll_type custom
_manchester_internal_coll_user CAPG
_manchester_internal_process_date 30/07/2014
_manchester_internal_process_user CAPG/FO
_manchester_internal_refinement_date 30/07/2014
_manchester_internal_refinement_user CAPG/FO
_manchester_internal_solution_date 30/07/2014
_manchester_internal_solution_user CAPG/FO
_manchester_internal_validation_date 07/08/14
_manchester_internal_validation_user 'Inigo J. Vitorica-Yrezabal'
_shelxl_version_number 2014/6
_chemical_oxdiff_formula 'K2 N2 Si4 C12 H30'
_shelx_space_group_comment
;
The symmetry employed for this shelxl refinement is uniquely defined
by the following loop, which should always be used as a source of
symmetry information in preference to the above space-group names.
They are only intended as comments.
;
_reflns_odcompleteness_completeness 88.70
_reflns_odcompleteness_iscentric 1
_reflns_odcompleteness_theta 26.32
_olex2_refinement_description
;
1. Fixed Uiso
 At 1.2 times of:
  All C(H) groups
 At 1.5 times of:
  All C(H,H,H) groups
2.a Ternary CH refined with riding coordinates:
 C7(H7), C1(H1), C16(H16), C19(H19), C4(H4), C13(H13)
2.b Me refined with riding coordinates:
 C18(H18A,H18B,H18C), C24(H24A,H24B,H24C), C15(H15A,H15B,H15C), C17(H17A,H17B,
 H17C), C20(H20A,H20B,H20C), C10(H10A,H10B,H10C), C6(H6A,H6B,H6C), C8(H8A,H8B,
 H8C), C21(H21A,H21B,H21C), C12(H12A,H12B,H12C), C14(H14A,H14B,H14C), C22(H22A,
 H22B,H22C), C3(H3A,H3B,H3C), C5(H5A,H5B,H5C), C9(H9A,H9B,H9C), C23(H23A,H23B,
 H23C), C11(H11A,H11B,H11C), C2(H2A,H2B,H2C)
;
_olex2_submission_special_instructions 'No special instructions were received'

loop_
_space_group_symop_operation_xyz
'x, y, z'
'-x, -y, -z'

loop_
_atom_site_label
_atom_site_type_symbol
_atom_site_fract_x
_atom_site_fract_y
_atom_site_fract_z
_atom_site_U_iso_or_equiv
_atom_site_adp_type
_atom_site_occupancy
_atom_site_site_symmetry_order
_atom_site_calc_flag
_atom_site_refinement_flags_posn
K2 K -0.0243(2) 0.91745(19) 0.09529(14) 0.0481(6) Uani 1 1 d .
Si1 Si -0.2418(3) 0.7359(2) 0.40745(17) 0.0397(7) Uani 1 1 d .
Si3 Si -0.2368(3) 1.2402(2) 0.07638(17) 0.0403(7) Uani 1 1 d .
Si4 Si 0.0637(3) 1.1801(2) 0.12972(17) 0.0436(8) Uani 1 1 d .
Si2 Si 0.0674(3) 0.7003(3) 0.3979(2) 0.0507(8) Uani 1 1 d .
C18 C -0.4728(10) 1.3706(9) 0.1833(7) 0.062(3) Uani 1 1 d .
H18A H -0.4913 1.4288 0.1364 0.093 Uiso 1 1 calc R
H18B H -0.5221 1.3176 0.1727 0.093 Uiso 1 1 calc R
H18C H -0.5022 1.4101 0.2385 0.093 Uiso 1 1 calc R
C24 C 0.0240(10) 1.2986(9) 0.2184(6) 0.056(3) Uani 1 1 d .
H24A H 0.1089 1.3026 0.2409 0.084 Uiso 1 1 calc R
H24B H -0.0301 1.3744 0.1933 0.084 Uiso 1 1 calc R
H24C H -0.0267 1.2786 0.2656 0.084 Uiso 1 1 calc R
N9 N -0.0695(7) 1.1563(6) 0.0799(4) 0.0348(19) Uani 1 1 d .
N1 N -0.0716(8) 0.6627(6) 0.4217(5) 0.041(2) Uani 1 1 d .
C7 C -0.3198(10) 0.8631(9) 0.4877(6) 0.050(3) Uani 1 1 d .
H7 H -0.4202 0.8911 0.4800 0.061 Uiso 1 1 calc R
C15 C -0.4571(11) 1.2146(10) -0.0356(8) 0.079(4) Uani 1 1 d .
H15A H -0.4295 1.2641 -0.0764 0.119 Uiso 1 1 calc R
H15B H -0.4853 1.1585 -0.0678 0.119 Uiso 1 1 calc R
H15C H -0.5328 1.2632 -0.0003 0.119 Uiso 1 1 calc R
C17 C -0.2886(11) 1.2066(10) 0.2622(6) 0.060(3) Uani 1 1 d .
H17A H -0.1912 1.1625 0.2641 0.090 Uiso 1 1 calc R
H17B H -0.3178 1.2458 0.3175 0.090 Uiso 1 1 calc R
H17C H -0.3377 1.1533 0.2517 0.090 Uiso 1 1 calc R
C20 C -0.2096(11) 1.3520(10) -0.0899(6) 0.065(3) Uani 1 1 d .
H20A H -0.2319 1.2889 -0.1166 0.097 Uiso 1 1 calc R
H20B H -0.2436 1.4224 -0.1262 0.097 Uiso 1 1 calc R
H20C H -0.1111 1.3288 -0.0842 0.097 Uiso 1 1 calc R
C10 C 0.2101(11) 0.5729(9) 0.3470(7) 0.062(3) Uani 1 1 d .
H10A H 0.2876 0.5972 0.3342 0.093 Uiso 1 1 calc R
H10B H 0.2377 0.5066 0.3875 0.093 Uiso 1 1 calc R
H10C H 0.1777 0.5501 0.2932 0.093 Uiso 1 1 calc R
C1 C -0.3346(10) 0.6241(8) 0.4283(7) 0.050(3) Uani 1 1 d .
H1 H -0.2815 0.5693 0.4744 0.060 Uiso 1 1 calc R
C6 C -0.4459(11) 0.8687(10) 0.2786(7) 0.074(4) Uani 1 1 d .
H6A H -0.4858 0.9191 0.3277 0.111 Uiso 1 1 calc R
H6B H -0.4611 0.9158 0.2253 0.111 Uiso 1 1 calc R
H6C H -0.4881 0.8094 0.2735 0.111 Uiso 1 1 calc R
C16 C -0.3195(10) 1.3006(8) 0.1868(6) 0.047(3) Uani 1 1 d .
H16 H -0.2762 1.3575 0.2048 0.057 Uiso 1 1 calc R
C19 C -0.2771(10) 1.3777(9) 0.0025(6) 0.048(3) Uani 1 1 d .
H19 H -0.3773 1.4081 -0.0067 0.057 Uiso 1 1 calc R
C8 C -0.2893(13) 0.8209(10) 0.5850(6) 0.071(4) Uani 1 1 d .
H8A H -0.3186 0.7543 0.5958 0.107 Uiso 1 1 calc R
H8B H -0.1919 0.7976 0.5959 0.107 Uiso 1 1 calc R
H8C H -0.3384 0.8847 0.6237 0.107 Uiso 1 1 calc R
C21 C -0.2397(14) 1.4797(10) 0.0443(8) 0.086(4) Uani 1 1 d .
H21A H -0.2811 1.4967 0.1018 0.129 Uiso 1 1 calc R
H21B H -0.1412 1.4560 0.0495 0.129 Uiso 1 1 calc R
H21C H -0.2737 1.5496 0.0075 0.129 Uiso 1 1 calc R
C12 C 0.0426(12) 0.8236(10) 0.3138(8) 0.086(4) Uani 1 1 d .
H12A H 0.1281 0.8373 0.3056 0.129 Uiso 1 1 calc R
H12B H 0.0140 0.8012 0.2586 0.129 Uiso 1 1 calc R
H12C H -0.0269 0.8951 0.3344 0.129 Uiso 1 1 calc R
C14 C -0.3765(11) 1.0679(10) 0.0901(7) 0.065(3) Uani 1 1 d .
H14A H -0.2996 1.0262 0.1274 0.098 Uiso 1 1 calc R
H14B H -0.4520 1.1162 0.1257 0.098 Uiso 1 1 calc R
H14C H -0.4045 1.0115 0.0582 0.098 Uiso 1 1 calc R
C22 C 0.1779(11) 1.0445(9) 0.1915(6) 0.059(3) Uani 1 1 d .
H22A H 0.2522 1.0620 0.2188 0.088 Uiso 1 1 calc R
H22B H 0.1247 1.0224 0.2362 0.088 Uiso 1 1 calc R
H22C H 0.2150 0.9800 0.1511 0.088 Uiso 1 1 calc R
C4 C -0.2893(11) 0.8074(9) 0.2937(6) 0.056(3) Uani 1 1 d .
H4 H -0.2507 0.8713 0.2909 0.067 Uiso 1 1 calc R
C3 C -0.4803(12) 0.6753(11) 0.4628(9) 0.083(4) Uani 1 1 d .
H3A H -0.4828 0.7242 0.5129 0.124 Uiso 1 1 calc R
H3B H -0.5394 0.7226 0.4173 0.124 Uiso 1 1 calc R
H3C H -0.5117 0.6117 0.4801 0.124 Uiso 1 1 calc R
C5 C -0.2279(12) 0.7291(11) 0.2169(7) 0.078(4) Uani 1 1 d .
H5A H -0.1304 0.6907 0.2259 0.117 Uiso 1 1 calc R
H5B H -0.2704 0.6700 0.2118 0.117 Uiso 1 1 calc R
H5C H -0.2435 0.7764 0.1637 0.117 Uiso 1 1 calc R
C13 C -0.3343(11) 1.1468(10) 0.0250(6) 0.056(3) Uani 1 1 d .
H13 H -0.2668 1.0913 -0.0141 0.067 Uiso 1 1 calc R
C9 C -0.2737(13) 0.9682(10) 0.4702(8) 0.081(4) Uani 1 1 d .
H9A H -0.2927 0.9940 0.4098 0.122 Uiso 1 1 calc R
H9B H -0.3228 1.0321 0.5087 0.122 Uiso 1 1 calc R
H9C H -0.1763 0.9450 0.4809 0.122 Uiso 1 1 calc R
C23 C 0.1819(11) 1.2226(10) 0.0489(7) 0.065(3) Uani 1 1 d .
H23A H 0.2555 1.2349 0.0809 0.097 Uiso 1 1 calc R
H23B H 0.2198 1.1597 0.0073 0.097 Uiso 1 1 calc R
H23C H 0.1298 1.2944 0.0179 0.097 Uiso 1 1 calc R
C11 C 0.1435(10) 0.7433(10) 0.5006(7) 0.063(3) Uani 1 1 d .
H11A H 0.2222 0.7640 0.4842 0.095 Uiso 1 1 calc R
H11B H 0.0753 0.8102 0.5279 0.095 Uiso 1 1 calc R
H11C H 0.1715 0.6773 0.5414 0.095 Uiso 1 1 calc R
C2 C -0.3351(12) 0.5469(10) 0.3485(7) 0.073(4) Uani 1 1 d .
H2A H -0.2430 0.5132 0.3253 0.110 Uiso 1 1 calc R
H2B H -0.3674 0.4841 0.3666 0.110 Uiso 1 1 calc R
H2C H -0.3951 0.5950 0.3038 0.110 Uiso 1 1 calc R
K1 K 0.0117(2) 0.42264(19) 0.40046(13) 0.0486(7) Uani 1 1 d .

loop_
_atom_site_aniso_label
_atom_site_aniso_U_11
_atom_site_aniso_U_22
_atom_site_aniso_U_33
_atom_site_aniso_U_23
_atom_site_aniso_U_13
_atom_site_aniso_U_12
K2 0.0622(16) 0.0437(13) 0.0360(12) -0.0007(10) 0.0013(12) -0.0155(11)
Si1 0.0384(17) 0.0419(16) 0.0336(15) -0.0042(12) 0.0010(14) -0.0074(12)
Si3 0.0416(18) 0.0403(16) 0.0377(15) -0.0068(12) 0.0009(14) -0.0125(13)
Si4 0.0489(19) 0.0469(17) 0.0376(15) -0.0101(13) 0.0034(14) -0.0195(14)
Si2 0.0442(19) 0.0533(19) 0.0529(18) 0.0087(15) 0.0047(16) -0.0152(14)
C18 0.039(7) 0.076(8) 0.058(7) -0.025(6) 0.011(6) -0.003(6)
C24 0.053(7) 0.056(7) 0.060(7) -0.014(5) -0.014(6) -0.020(5)
N9 0.037(5) 0.031(4) 0.035(4) -0.008(3) 0.002(4) -0.010(3)
N1 0.048(5) 0.037(5) 0.034(4) 0.000(3) 0.000(4) -0.011(4)
C7 0.041(6) 0.048(6) 0.058(7) -0.006(5) -0.006(6) -0.009(5)
C15 0.047(8) 0.094(10) 0.089(9) -0.006(7) -0.038(7) -0.013(7)
C17 0.058(8) 0.090(9) 0.039(6) -0.022(6) 0.030(6) -0.033(6)
C20 0.057(8) 0.085(9) 0.044(6) 0.029(6) -0.013(6) -0.015(6)
C10 0.059(8) 0.067(8) 0.051(7) 0.011(6) 0.008(6) -0.012(6)
C1 0.044(7) 0.046(6) 0.058(7) 0.002(5) -0.012(6) -0.012(5)
C6 0.065(9) 0.086(9) 0.062(8) 0.014(7) -0.027(7) -0.015(7)
C16 0.060(8) 0.052(7) 0.036(6) 0.004(5) -0.010(5) -0.027(5)
C19 0.040(6) 0.053(7) 0.042(6) 0.010(5) 0.001(5) -0.006(5)
C8 0.100(10) 0.063(8) 0.036(6) -0.024(5) -0.003(7) -0.010(7)
C21 0.104(11) 0.046(8) 0.105(10) 0.014(7) -0.011(9) -0.022(7)
C12 0.065(9) 0.077(9) 0.112(11) 0.029(8) 0.013(8) -0.021(7)
C14 0.049(7) 0.075(9) 0.077(8) -0.022(7) -0.004(7) -0.028(6)
C22 0.058(8) 0.072(8) 0.044(6) -0.006(6) -0.001(6) -0.020(6)
C4 0.066(8) 0.045(6) 0.048(6) -0.003(5) -0.001(6) -0.008(5)
C3 0.062(9) 0.072(9) 0.124(12) 0.003(8) 0.011(8) -0.035(7)
C5 0.087(10) 0.092(10) 0.040(6) 0.008(6) -0.010(7) -0.012(7)
C13 0.051(7) 0.073(8) 0.042(6) -0.021(6) 0.005(6) -0.019(6)
C9 0.104(11) 0.057(8) 0.082(9) -0.022(7) 0.009(8) -0.025(7)
C23 0.060(8) 0.067(8) 0.078(8) -0.006(6) -0.008(7) -0.036(6)
C11 0.048(7) 0.069(8) 0.080(8) -0.016(6) 0.008(6) -0.030(6)
C2 0.089(9) 0.057(8) 0.078(8) -0.008(6) -0.025(8) -0.031(7)
K1 0.0637(16) 0.0436(13) 0.0325(12) -0.0070(10) -0.0025(11) -0.0109(11)

loop_
_atom_type_symbol
_atom_type_description
_atom_type_scat_dispersion_real
_atom_type_scat_dispersion_imag
_atom_type_scat_source
C C 0.0033 0.0016 'International Tables Vol C Tables 4.2.6.8 and 6.1.1.4'
H H 0.0000 0.0000 'International Tables Vol C Tables 4.2.6.8 and 6.1.1.4'
N N 0.0061 0.0033 'International Tables Vol C Tables 4.2.6.8 and 6.1.1.4'
Si Si 0.0817 0.0704 'International Tables Vol C Tables 4.2.6.8 and 6.1.1.4'
K K 0.2009 0.2494 'International Tables Vol C Tables 4.2.6.8 and 6.1.1.4'

loop_
_exptl_crystal_face_index_h
_exptl_crystal_face_index_k
_exptl_crystal_face_index_l
_exptl_crystal_face_perp_dist
_exptl_oxdiff_crystal_face_indexfrac_h
_exptl_oxdiff_crystal_face_indexfrac_k
_exptl_oxdiff_crystal_face_indexfrac_l
_exptl_oxdiff_crystal_face_x
_exptl_oxdiff_crystal_face_y
_exptl_oxdiff_crystal_face_z
3 -12 11 0.0492 3.0000 -12.0000 11.0000 -0.5620 0.8338 0.0449
2 4 21 0.0726 2.0000 4.0000 21.0000 -0.1928 0.2673 0.9555
-2 -5 -20 0.0779 -2.0000 -5.0000 -20.0000 0.1636 -0.1944 -0.9463
-3 12 -10 0.0082 -3.0000 12.0000 -10.0000 0.5554 -0.8110 -0.0045
-3 6 18 0.0716 -3.0000 6.0000 18.0000 0.2347 0.1285 0.9401
-1 -8 -19 0.0869 -1.0000 -8.0000 -19.0000 0.0165 -0.0274 -1.0079
-14 -6 3 0.0837 -14.0000 -6.0000 3.0000 0.8590 0.4520 0.0562
14 7 -2 0.0672 14.0000 7.0000 -2.0000 -0.8429 -0.4792 0.0153
-12 -12 -9 0.0827 -12.0000 -12.0000 -9.0000 0.6572 0.4665 -0.6327

loop_
_geom_angle_atom_site_label_1
_geom_angle_atom_site_label_2
_geom_angle_atom_site_label_3
_geom_angle
_geom_angle_site_symmetry_1
_geom_angle_site_symmetry_3
K2 K2 Si3 60.92(8) 2_575 2_575
K2 K2 Si3 61.44(8) 2_575 .
K2 K2 Si4 61.37(8) 2_575 .
K2 K2 Si4 59.42(7) 2_575 2_575
Si3 K2 Si3 122.37(7) . 2_575
Si4 K2 Si3 100.18(8) 2_575 .
Si4 K2 Si3 101.14(9) . 2_575
Si4 K2 Si3 48.31(7) 2_575 2_575
Si4 K2 Si3 48.91(7) . .
Si4 K2 Si4 120.80(7) . 2_575
N9 K2 K2 48.52(15) 2_575 2_575
N9 K2 K2 51.36(15) . 2_575
N9 K2 Si3 24.90(14) 2_575 2_575
N9 K2 Si3 105.75(15) 2_575 .
N9 K2 Si3 107.86(17) . 2_575
N9 K2 Si3 24.27(15) . .
N9 K2 Si4 105.49(16) . 2_575
N9 K2 Si4 26.45(14) . .
N9 K2 Si4 104.75(16) 2_575 .
N9 K2 Si4 26.13(15) 2_575 2_575
N9 K2 N9 99.89(18) . 2_575
N9 K2 C23 121.1(2) . 2_575
N9 K2 C23 55.2(2) 2_575 2_575
C23 K2 K2 86.5(2) 2_575 2_575
C23 K2 Si3 104.54(19) 2_575 .
C23 K2 Si3 72.07(19) 2_575 2_575
C23 K2 Si4 30.65(19) 2_575 2_575
C23 K2 Si4 144.8(2) 2_575 .
N1 Si1 C7 114.0(4) . .
N1 Si1 C1 107.6(4) . .
N1 Si1 C4 114.1(4) . .
N1 Si1 K1 41.1(3) . .
N1 Si1 K1 44.4(3) . 2_566
C7 Si1 C1 106.6(5) . .
C7 Si1 K1 141.0(3) . .
C7 Si1 K1 85.7(3) . 2_566
C1 Si1 K1 69.6(3) . .
C1 Si1 K1 85.0(3) . 2_566
C4 Si1 C7 104.5(4) . .
C4 Si1 C1 109.8(5) . .
C4 Si1 K1 158.1(4) . 2_566
C4 Si1 K1 113.4(3) . .
K1 Si1 K1 55.48(6) . 2_566
K2 Si3 K2 57.63(7) . 2_575
N9 Si3 K2 42.5(2) . .
N9 Si3 K2 46.1(2) . 2_575
N9 Si3 C16 115.7(4) . .
N9 Si3 C19 114.1(4) . .
N9 Si3 C13 107.7(4) . .
C16 Si3 K2 161.9(3) . 2_575
C16 Si3 K2 111.0(3) . .
C16 Si3 C13 109.3(5) . .
C19 Si3 K2 144.0(3) . .
C19 Si3 K2 86.4(3) . 2_575
C19 Si3 C16 104.2(4) . .
C19 Si3 C13 105.3(5) . .
C13 Si3 K2 81.3(3) . 2_575
C13 Si3 K2 70.2(3) . .
K2 Si4 K2 59.20(7) . 2_575
C24 Si4 K2 135.1(4) . .
C24 Si4 K2 151.7(3) . 2_575
C24 Si4 C23 104.1(5) . .
N9 Si4 K2 48.4(3) . 2_575
N9 Si4 K2 46.5(2) . .
N9 Si4 C24 118.4(4) . .
N9 Si4 C22 112.3(4) . .
N9 Si4 C23 113.2(4) . .
C22 Si4 K2 66.3(3) . .
C22 Si4 K2 106.6(3) . 2_575
C22 Si4 C24 101.7(4) . .
C22 Si4 C23 105.9(5) . .
C23 Si4 K2 69.5(3) . 2_575
C23 Si4 K2 120.8(3) . .
N1 Si2 C10 111.5(5) . .
N1 Si2 C12 116.8(5) . .
N1 Si2 C11 112.1(4) . .
N1 Si2 K1 51.6(2) . 2_566
N1 Si2 K1 47.2(3) . .
C10 Si2 C12 102.3(5) . .
C10 Si2 C11 106.3(5) . .
C10 Si2 K1 104.0(3) . 2_566
C10 Si2 K1 65.0(4) . .
C12 Si2 C11 106.9(6) . .
C12 Si2 K1 153.6(4) . 2_566
C12 Si2 K1 135.0(4) . .
C11 Si2 K1 65.9(4) . 2_566
C11 Si2 K1 118.1(4) . .
K1 Si2 K1 58.96(7) . 2_566
H18A C18 H18B 109.5 . .
H18A C18 H18C 109.5 . .
H18B C18 H18C 109.5 . .
C16 C18 H18A 109.5 . .
C16 C18 H18B 109.5 . .
C16 C18 H18C 109.5 . .
Si4 C24 H24A 109.5 . .
Si4 C24 H24B 109.5 . .
Si4 C24 H24C 109.5 . .
H24A C24 H24B 109.5 . .
H24A C24 H24C 109.5 . .
H24B C24 H24C 109.5 . .
K2 N9 K2 80.11(18) . 2_575
Si3 N9 K2 108.9(3) . 2_575
Si3 N9 K2 113.2(3) . .
Si3 N9 Si4 130.3(4) . .
Si4 N9 K2 107.0(3) . .
Si4 N9 K2 105.5(3) . 2_575
Si1 N1 Si2 131.9(5) . .
Si1 N1 K1 111.3(4) . 2_566
Si1 N1 K1 114.9(4) . .
Si2 N1 K1 100.9(3) . 2_566
Si2 N1 K1 105.8(3) . .
K1 N1 K1 78.14(19) . 2_566
Si1 C7 H7 107.3 . .
C8 C7 Si1 111.7(7) . .
C8 C7 H7 107.3 . .
C9 C7 Si1 113.2(8) . .
C9 C7 H7 107.3 . .
C9 C7 C8 109.7(8) . .
H15A C15 H15B 109.5 . .
H15A C15 H15C 109.5 . .
H15B C15 H15C 109.5 . .
C13 C15 H15A 109.5 . .
C13 C15 H15B 109.5 . .
C13 C15 H15C 109.5 . .
H17A C17 H17B 109.5 . .
H17A C17 H17C 109.5 . .
H17B C17 H17C 109.5 . .
C16 C17 H17A 109.5 . .
C16 C17 H17B 109.5 . .
C16 C17 H17C 109.5 . .
K2 C20 H20A 60.5 2_575 .
K2 C20 H20B 139.7 2_575 .
K2 C20 H20C 51.6 2_575 .
H20A C20 H20B 109.5 . .
H20A C20 H20C 109.5 . .
H20B C20 H20C 109.5 . .
C19 C20 K2 110.6(6) . 2_575
C19 C20 H20A 109.5 . .
C19 C20 H20B 109.5 . .
C19 C20 H20C 109.5 . .
Si2 C10 H10A 109.5 . .
Si2 C10 H10B 109.5 . .
Si2 C10 H10C 109.5 . .
H10A C10 H10B 109.5 . .
H10A C10 H10C 109.5 . .
H10B C10 H10C 109.5 . .
Si1 C1 H1 106.0 . .
C3 C1 Si1 116.1(7) . .
C3 C1 H1 106.0 . .
C3 C1 C2 107.9(9) . .
C2 C1 Si1 114.1(8) . .
C2 C1 H1 106.0 . .
H6A C6 H6B 109.5 . .
H6A C6 H6C 109.5 . .
H6B C6 H6C 109.5 . .
C4 C6 H6A 109.5 . .
C4 C6 H6B 109.5 . .
C4 C6 H6C 109.5 . .
Si3 C16 H16 105.5 . .
C18 C16 Si3 115.1(6) . .
C18 C16 C17 109.8(9) . .
C18 C16 H16 105.5 . .
C17 C16 Si3 114.4(7) . .
C17 C16 H16 105.5 . .
Si3 C19 H19 106.8 . .
C20 C19 Si3 113.8(7) . .
C20 C19 H19 106.8 . .
C20 C19 C21 108.5(9) . .
C21 C19 Si3 113.7(7) . .
C21 C19 H19 106.8 . .
C7 C8 H8A 109.5 . .
C7 C8 H8B 109.5 . .
C7 C8 H8C 109.5 . .
C7 C8 K1 111.1(6) . 2_566
H8A C8 H8B 109.5 . .
H8A C8 H8C 109.5 . .
H8B C8 H8C 109.5 . .
K1 C8 H8A 71.6 2_566 .
K1 C8 H8B 40.1 2_566 .
K1 C8 H8C 136.1 2_566 .
C19 C21 H21A 109.5 . .
C19 C21 H21B 109.5 . .
C19 C21 H21C 109.5 . .
H21A C21 H21B 109.5 . .
H21A C21 H21C 109.5 . .
H21B C21 H21C 109.5 . .
Si2 C12 H12A 109.5 . .
Si2 C12 H12B 109.5 . .
Si2 C12 H12C 109.5 . .
H12A C12 H12B 109.5 . .
H12A C12 H12C 109.5 . .
H12B C12 H12C 109.5 . .
H14A C14 H14B 109.5 . .
H14A C14 H14C 109.5 . .
H14B C14 H14C 109.5 . .
C13 C14 H14A 109.5 . .
C13 C14 H14B 109.5 . .
C13 C14 H14C 109.5 . .
Si4 C22 H22A 109.5 . .
Si4 C22 H22B 109.5 . .
Si4 C22 H22C 109.5 . .
H22A C22 H22B 109.5 . .
H22A C22 H22C 109.5 . .
H22B C22 H22C 109.5 . .
Si1 C4 H4 105.6 . .
C6 C4 Si1 114.3(8) . .
C6 C4 H4 105.6 . .
C5 C4 Si1 115.8(7) . .
C5 C4 C6 109.1(8) . .
C5 C4 H4 105.6 . .
C1 C3 H3A 109.5 . .
C1 C3 H3B 109.5 . .
C1 C3 H3C 109.5 . .
H3A C3 H3B 109.5 . .
H3A C3 H3C 109.5 . .
H3B C3 H3C 109.5 . .
C4 C5 H5A 109.5 . .
C4 C5 H5B 109.5 . .
C4 C5 H5C 109.5 . .
H5A C5 H5B 109.5 . .
H5A C5 H5C 109.5 . .
H5B C5 H5C 109.5 . .
Si3 C13 H13 104.8 . .
C15 C13 Si3 116.2(8) . .
C15 C13 H13 104.8 . .
C14 C13 Si3 114.8(7) . .
C14 C13 C15 110.1(9) . .
C14 C13 H13 104.8 . .
C7 C9 H9A 109.5 . .
C7 C9 H9B 109.5 . .
C7 C9 H9C 109.5 . .
H9A C9 H9B 109.5 . .
H9A C9 H9C 109.5 . .
H9B C9 H9C 109.5 . .
Si4 C23 H23A 109.5 . .
Si4 C23 H23B 109.5 . .
Si4 C23 H23C 109.5 . .
H23A C23 H23B 109.5 . .
H23A C23 H23C 109.5 . .
H23B C23 H23C 109.5 . .
Si2 C11 H11A 109.5 . .
Si2 C11 H11B 109.5 . .
Si2 C11 H11C 109.5 . .
H11A C11 H11B 109.5 . .
H11A C11 H11C 109.5 . .
H11B C11 H11C 109.5 . .
C1 C2 H2A 109.5 . .
C1 C2 H2B 109.5 . .
C1 C2 H2C 109.5 . .
H2A C2 H2B 109.5 . .
H2A C2 H2C 109.5 . .
H2B C2 H2C 109.5 . .
Si1 K1 Si1 124.52(6) . 2_566
Si2 K1 Si1 101.59(8) 2_566 .
Si2 K1 Si1 100.81(8) . 2_566
Si2 K1 Si1 49.03(7) 2_566 2_566
Si2 K1 Si1 49.52(7) . .
Si2 K1 Si2 121.04(7) . 2_566
C24 K1 Si1 113.97(19) 1_545 .
C24 K1 Si1 121.5(2) 1_545 2_566
C24 K1 Si2 116.9(2) 1_545 .
C24 K1 Si2 122.0(2) 1_545 2_566
C24 K1 C11 93.1(3) 1_545 2_566
C24 K1 K1 176.9(2) 1_545 2_566
N1 K1 Si1 23.97(16) . .
N1 K1 Si1 24.30(16) 2_566 2_566
N1 K1 Si1 109.89(15) . 2_566
N1 K1 Si1 108.15(16) 2_566 .
N1 K1 Si2 27.48(16) 2_566 2_566
N1 K1 Si2 104.24(16) 2_566 .
N1 K1 Si2 26.98(17) . .
N1 K1 Si2 106.98(17) . 2_566
N1 K1 C24 124.2(2) . 1_545
N1 K1 C24 133.9(3) 2_566 1_545
N1 K1 N1 101.86(19) . 2_566
N1 K1 C11 122.6(3) . 2_566
N1 K1 C11 57.3(2) 2_566 2_566
N1 K1 K1 52.64(15) . 2_566
N1 K1 K1 49.22(15) 2_566 2_566
C11 K1 Si1 73.29(18) 2_566 2_566
C11 K1 Si1 105.7(2) 2_566 .
C11 K1 Si2 146.25(19) 2_566 .
C11 K1 Si2 31.75(17) 2_566 2_566
C11 K1 K1 88.74(18) 2_566 2_566
K1 K1 Si1 61.51(7) 2_566 2_566
K1 K1 Si1 63.00(7) 2_566 .
K1 K1 Si2 60.68(8) 2_566 .
K1 K1 Si2 60.36(8) 2_566 2_566

loop_
_geom_bond_atom_site_label_1
_geom_bond_atom_site_label_2
_geom_bond_distance
_geom_bond_site_symmetry_2
K2 K2 3.608(5) 2_575
K2 Si3 3.751(4) 2_575
K2 Si3 3.733(4) .
K2 Si4 3.686(3) 2_575
K2 Si4 3.616(4) .
K2 N9 2.744(7) .
K2 N9 2.860(7) 2_575
K2 C23 3.506(10) 2_575
Si1 N1 1.683(8) .
Si1 C7 1.904(10) .
Si1 C1 1.923(10) .
Si1 C4 1.903(10) .
Si1 K1 3.757(3) .
Si1 K1 3.809(3) 2_566
Si3 K2 3.751(4) 2_575
Si3 N9 1.670(7) .
Si3 C16 1.904(10) .
Si3 C19 1.902(10) .
Si3 C13 1.923(10) .
Si4 K2 3.686(3) 2_575
Si4 C24 1.904(9) .
Si4 N9 1.685(7) .
Si4 C22 1.883(10) .
Si4 C23 1.909(11) .
Si2 N1 1.685(8) .
Si2 C10 1.882(10) .
Si2 C12 1.887(12) .
Si2 C11 1.903(9) .
Si2 K1 3.573(4) .
Si2 K1 3.584(4) 2_566
C18 H18A 0.9600 .
C18 H18B 0.9600 .
C18 H18C 0.9600 .
C18 C16 1.512(13) .
C24 H24A 0.9600 .
C24 H24B 0.9600 .
C24 H24C 0.9600 .
N9 K2 2.860(7) 2_575
N1 K1 2.725(7) .
N1 K1 2.861(7) 2_566
C7 H7 0.9800 .
C7 C8 1.550(13) .
C7 C9 1.515(15) .
C15 H15A 0.9600 .
C15 H15B 0.9600 .
C15 H15C 0.9600 .
C15 C13 1.545(13) .
C17 H17A 0.9600 .
C17 H17B 0.9600 .
C17 H17C 0.9600 .
C17 C16 1.547(13) .
C20 K2 3.292(11) 2_575
C20 H20A 0.9600 .
C20 H20B 0.9600 .
C20 H20C 0.9600 .
C20 C19 1.544(13) .
C10 H10A 0.9600 .
C10 H10B 0.9600 .
C10 H10C 0.9600 .
C1 H1 0.9800 .
C1 C3 1.506(14) .
C1 C2 1.533(12) .
C6 H6A 0.9600 .
C6 H6B 0.9600 .
C6 H6C 0.9600 .
C6 C4 1.542(14) .
C16 H16 0.9800 .
C19 H19 0.9800 .
C19 C21 1.550(14) .
C8 H8A 0.9600 .
C8 H8B 0.9600 .
C8 H8C 0.9600 .
C8 K1 3.308(11) 2_566
C21 H21A 0.9600 .
C21 H21B 0.9600 .
C21 H21C 0.9600 .
C12 H12A 0.9600 .
C12 H12B 0.9600 .
C12 H12C 0.9600 .
C14 H14A 0.9600 .
C14 H14B 0.9600 .
C14 H14C 0.9600 .
C14 C13 1.521(15) .
C22 H22A 0.9600 .
C22 H22B 0.9600 .
C22 H22C 0.9600 .
C4 H4 0.9800 .
C4 C5 1.496(13) .
C3 H3A 0.9600 .
C3 H3B 0.9600 .
C3 H3C 0.9600 .
C5 H5A 0.9600 .
C5 H5B 0.9600 .
C5 H5C 0.9600 .
C13 H13 0.9800 .
C9 H9A 0.9600 .
C9 H9B 0.9600 .
C9 H9C 0.9600 .
C23 H23A 0.9600 .
C23 H23B 0.9600 .
C23 H23C 0.9600 .
C11 H11A 0.9600 .
C11 H11B 0.9600 .
C11 H11C 0.9600 .
C2 H2A 0.9600 .
C2 H2B 0.9600 .
C2 H2C 0.9600 .
K1 Si1 3.809(3) 2_566
K1 Si2 3.584(4) 2_566
K1 C24 3.130(9) 1_545
K1 N1 2.861(7) 2_566
K1 C11 3.301(12) 2_566
K1 K1 3.522(4) 2_566

loop_
_geom_torsion_atom_site_label_1
_geom_torsion_atom_site_label_2
_geom_torsion_atom_site_label_3
_geom_torsion_atom_site_label_4
_geom_torsion
_geom_torsion_site_symmetry_1
_geom_torsion_site_symmetry_4
K2 Si3 N9 K2 -87.1(3) 2_575 .
K2 Si3 N9 K2 87.1(3) . 2_575
K2 Si3 N9 Si4 -141.5(8) . .
K2 Si3 N9 Si4 131.4(7) 2_575 .
K2 Si4 N9 K2 84.2(3) 2_575 .
K2 Si4 N9 K2 -84.2(3) . 2_575
K2 Si4 N9 Si3 143.2(8) . .
K2 Si4 N9 Si3 -132.6(7) 2_575 .
K2 C20 C19 Si3 -12.5(9) 2_575 .
K2 C20 C19 C21 115.2(7) 2_575 .
Si1 C7 C8 K1 23.5(9) . 2_566
C24 Si4 N9 K2 -126.7(4) . .
C24 Si4 N9 K2 149.1(4) . 2_575
C24 Si4 N9 Si3 16.6(8) . .
C7 Si1 N1 Si2 -73.5(7) . .
C7 Si1 N1 K1 141.4(4) . .
C7 Si1 N1 K1 55.0(5) . 2_566
C10 Si2 N1 Si1 -136.8(6) . .
C10 Si2 N1 K1 91.2(4) . 2_566
C10 Si2 N1 K1 10.5(5) . .
C1 Si1 N1 Si2 168.5(5) . .
C1 Si1 N1 K1 23.4(5) . .
C1 Si1 N1 K1 -63.0(4) . 2_566
C16 Si3 N9 K2 93.6(4) . .
C16 Si3 N9 K2 -179.2(4) . 2_575
C16 Si3 N9 Si4 -47.9(7) . .
C19 Si3 N9 K2 -58.3(4) . 2_575
C19 Si3 N9 K2 -145.5(4) . .
C19 Si3 N9 Si4 73.1(7) . .
C12 Si2 N1 Si1 -19.6(8) . .
C12 Si2 N1 K1 127.7(5) . .
C12 Si2 N1 K1 -151.7(5) . 2_566
C22 Si4 N9 K2 -8.7(5) . .
C22 Si4 N9 K2 -92.9(4) . 2_575
C22 Si4 N9 Si3 134.6(6) . .
C4 Si1 N1 Si2 46.4(7) . .
C4 Si1 N1 K1 174.9(4) . 2_566
C4 Si1 N1 K1 -98.6(5) . .
C13 Si3 N9 K2 -29.0(5) . .
C13 Si3 N9 K2 58.2(5) . 2_575
C13 Si3 N9 Si4 -170.5(6) . .
C9 C7 C8 K1 -102.8(8) . 2_566
C23 Si4 N9 K2 111.2(4) . .
C23 Si4 N9 K2 27.0(5) . 2_575
C23 Si4 N9 Si3 -105.6(7) . .
C11 Si2 N1 Si1 104.2(6) . .
C11 Si2 N1 K1 -108.5(4) . .
C11 Si2 N1 K1 -27.9(5) . 2_566
K1 Si1 N1 Si2 145.1(8) . .
K1 Si1 N1 Si2 -128.5(7) 2_566 .
K1 Si1 N1 K1 -86.4(4) . 2_566
K1 Si1 N1 K1 86.4(4) 2_566 .
K1 Si2 N1 Si1 132.1(7) 2_566 .
K1 Si2 N1 Si1 -147.3(7) . .
K1 Si2 N1 K1 -80.6(3) 2_566 .
K1 Si2 N1 K1 80.6(3) . 2_566
